data_4517074
loop_
_publ_author_name
'Khorasani, Sanaz'
'Fernandes, Manuel A.'

_publ_section_title
;
 Cooperativity and Feedback Mechanisms in the
 Single-Crystal-to-Single-Crystal Solid-State Diels--Alder Reaction of
 9-Methylanthracene with Bis(N-cyclobutylimino)-1,4-dithiin
;
_journal_issue 12
_journal_name_full 'Crystal Growth &amp; Design'
_journal_page_first 5499
_journal_paper_doi 10.1021/cg401474f
_journal_volume 13
_journal_year 2013
_chemical_formula_moiety 'C31 H26 N2 O4 S2'
_chemical_formula_sum 'C31 H26 N2 O4 S2'
_chemical_formula_weight 554.66
_space_group_IT_number 14
_space_group_name_Hall '-P 2yn'
_space_group_name_H-M_alt 'P 1 21/n 1'
_symmetry_cell_setting monoclinic
_symmetry_space_group_name_Hall '-P 2yn'
_symmetry_space_group_name_H-M 'P 1 21/n 1'
_atom_sites_solution_hydrogens geom
_atom_sites_solution_primary direct
_atom_sites_solution_secondary difmap
_audit_creation_method SHELXL-97
_cell_angle_alpha 90.00
_cell_angle_beta 96.531(2)
_cell_angle_gamma 90.00
_cell_formula_units_Z 4
_cell_length_a 9.6723(4)
_cell_length_b 8.5785(4)
_cell_length_c 31.5474(14)
_cell_measurement_reflns_used 2840
_cell_measurement_temperature 173(2)
_cell_measurement_theta_max 22.88
_cell_measurement_theta_min 2.60
_cell_volume 2600.6(2)
_computing_cell_refinement 'Bruker SAINT'
_computing_data_collection 'Bruker APEX2'
_computing_data_reduction 'Bruker SAINT'
_computing_molecular_graphics 'Bruker SHELXTL'
_computing_publication_material 'Bruker SHELXTL'
_computing_structure_refinement 'SHELXL-97 (Sheldrick, 1997)'
_computing_structure_solution 'SHELXS-97 (Sheldrick, 2008)'
_diffrn_ambient_temperature 173(2)
_diffrn_measured_fraction_theta_full 0.998
_diffrn_measured_fraction_theta_max 0.998
_diffrn_measurement_device_type 'Bruker APEX-II CCD'
_diffrn_measurement_method '\f and \w scans'
_diffrn_radiation_monochromator graphite
_diffrn_radiation_source 'fine-focus sealed tube'
_diffrn_radiation_type MoK\a
_diffrn_radiation_wavelength 0.71073
_diffrn_reflns_av_R_equivalents 0.1003
_diffrn_reflns_av_sigmaI/netI 0.1003
_diffrn_reflns_limit_h_max 11
_diffrn_reflns_limit_h_min -11
_diffrn_reflns_limit_k_max 10
_diffrn_reflns_limit_k_min -10
_diffrn_reflns_limit_l_max 37
_diffrn_reflns_limit_l_min -37
_diffrn_reflns_number 19257
_diffrn_reflns_theta_full 25.01
_diffrn_reflns_theta_max 25.01
_diffrn_reflns_theta_min 2.14
_exptl_absorpt_coefficient_mu 0.247
_exptl_absorpt_correction_type none
_exptl_crystal_colour yellow
_exptl_crystal_density_diffrn 1.417
_exptl_crystal_density_method 'not measured'
_exptl_crystal_description block
_exptl_crystal_F_000 1160
_exptl_crystal_size_max 0.19
_exptl_crystal_size_mid 0.16
_exptl_crystal_size_min 0.10
_refine_diff_density_max 0.271
_refine_diff_density_min -0.278
_refine_diff_density_rms 0.055
_refine_ls_extinction_method none
_refine_ls_goodness_of_fit_ref 0.958
_refine_ls_hydrogen_treatment constr
_refine_ls_matrix_type full
_refine_ls_number_parameters 370
_refine_ls_number_reflns 4589
_refine_ls_number_restraints 8
_refine_ls_restrained_S_all 0.957
_refine_ls_R_factor_all 0.1054
_refine_ls_R_factor_gt 0.0517
_refine_ls_shift/su_max 0.000
_refine_ls_shift/su_mean 0.000
_refine_ls_structure_factor_coef Fsqd
_refine_ls_weighting_details 'calc w=1/[\s^2^(Fo^2^)+(0.0419P)^2^+0.0000P] where P=(Fo^2^+2Fc^2^)/3'
_refine_ls_weighting_scheme calc
_refine_ls_wR_factor_gt 0.0941
_refine_ls_wR_factor_ref 0.1080
_reflns_number_gt 2744
_reflns_number_total 4589
_reflns_threshold_expression >2sigma(I)
_cod_data_source_file 12s_sk132_d4masolution_0s-recryst.cif
_cod_data_source_block 12s_sk132_d4masolution_0s
_cod_depositor_comments
;
The following automatic conversions were performed:

data item '_symmetry_cell_setting' value 'Monoclinic' was changed to
'monoclinic' in accordance with the
/home/saulius/struct/COD-crude-data/automatic-downloads/DataCite-retrospective/ACS/depositions/lib/dictionaries/cif_core.dic
dictionary named 'cif_core.dic' version 2.4.2 last updated on
2011-04-26.

Automatic conversion script
Id: cif_fix_values 6909 2019-04-08 15:41:33Z antanas 
;
_cod_original_sg_symbol_H-M P2(1)/n
_cod_database_code 4517074

loop_
_symmetry_equiv_pos_as_xyz
'x, y, z'
'-x+1/2, y+1/2, -z+1/2'
'-x, -y, -z'
'x-1/2, -y-1/2, z-1/2'

loop_
_atom_site_label
_atom_site_type_symbol
_atom_site_fract_x
_atom_site_fract_y
_atom_site_fract_z
_atom_site_U_iso_or_equiv
_atom_site_adp_type
_atom_site_occupancy
_atom_site_symmetry_multiplicity
_atom_site_calc_flag
_atom_site_refinement_flags
_atom_site_disorder_assembly
_atom_site_disorder_group
C1 C 0.1080(3) 0.6290(4) 0.81056(11) 0.0331(8) Uani 1 1 d . A .
C2 C 0.2595(3) 0.6389(3) 0.82458(10) 0.0267(8) Uani 1 1 d . A .
C3 C 0.3143(3) 0.7516(4) 0.80262(10) 0.0278(8) Uani 1 1 d . . .
C4 C 0.2005(4) 0.8227(4) 0.77301(11) 0.0391(9) Uani 1 1 d . A .
C5 C 0.5886(3) 0.5528(4) 0.90801(10) 0.0267(8) Uani 1 1 d . . .
C6 C 0.4671(3) 0.6579(3) 0.89056(9) 0.0223(7) Uani 1 1 d . A .
C7 C 0.5372(3) 0.7831(3) 0.86411(9) 0.0220(7) Uani 1 1 d . . .
C8 C 0.6896(3) 0.7360(3) 0.86808(10) 0.0259(8) Uani 1 1 d . . .
C9 C -0.0599(4) 0.7836(8) 0.7602(2) 0.0442(17) Uani 0.859(6) 1 d PD A 1
H9 H -0.1262 0.7115 0.7725 0.053 Uiso 0.859(6) 1 calc PR A 1
C10 C -0.0980(8) 0.7855(7) 0.7120(2) 0.056(2) Uani 0.859(6) 1 d PD A 1
H10A H -0.1400 0.6872 0.7002 0.068 Uiso 0.859(6) 1 calc PR A 1
H10B H -0.0220 0.8208 0.6958 0.068 Uiso 0.859(6) 1 calc PR A 1
C11 C -0.2050(6) 0.9134(10) 0.7192(3) 0.073(2) Uani 0.859(6) 1 d PD A 1
H11A H -0.2079 1.0002 0.6984 0.088 Uiso 0.859(6) 1 calc PR A 1
H11B H -0.2995 0.8733 0.7219 0.088 Uiso 0.859(6) 1 calc PR A 1
C12 C -0.1188(8) 0.9487(10) 0.7621(3) 0.0584(19) Uani 0.859(6) 1 d PD A 1
H12A H -0.0488 1.0322 0.7607 0.070 Uiso 0.859(6) 1 calc PR A 1
H12B H -0.1752 0.9661 0.7859 0.070 Uiso 0.859(6) 1 calc PR A 1
C9A C -0.0676(12) 0.755(7) 0.7639(14) 0.050 Uiso 0.141(6) 1 d PD A 2
H9A H -0.1323 0.6942 0.7802 0.060 Uiso 0.141(6) 1 calc PR A 2
C10A C -0.095(6) 0.745(5) 0.7155(14) 0.050 Uiso 0.141(6) 1 d PD A 2
H10C H -0.1517 0.6540 0.7049 0.060 Uiso 0.141(6) 1 calc PR A 2
H10D H -0.0096 0.7534 0.7008 0.060 Uiso 0.141(6) 1 calc PR A 2
C11A C -0.177(5) 0.898(5) 0.7169(14) 0.050 Uiso 0.141(6) 1 d PD A 2
H11C H -0.1593 0.9738 0.6944 0.060 Uiso 0.141(6) 1 calc PR A 2
H11D H -0.2782 0.8830 0.7179 0.060 Uiso 0.141(6) 1 calc PR A 2
C12A C -0.095(6) 0.931(6) 0.7605(16) 0.050 Uiso 0.141(6) 1 d PD A 2
H12C H -0.0102 0.9944 0.7592 0.060 Uiso 0.141(6) 1 calc PR A 2
H12D H -0.1523 0.9719 0.7821 0.060 Uiso 0.141(6) 1 calc PR A 2
C13 C 0.8465(3) 0.5334(4) 0.90369(11) 0.0330(8) Uani 1 1 d . . .
H13 H 0.9160 0.5920 0.8887 0.040 Uiso 1 1 calc R . .
C14 C 0.8632(3) 0.3587(4) 0.89563(12) 0.0417(10) Uani 1 1 d . . .
H14A H 0.9056 0.3341 0.8693 0.050 Uiso 1 1 calc R . .
H14B H 0.7776 0.2970 0.8974 0.050 Uiso 1 1 calc R . .
C15 C 0.9660(4) 0.3557(4) 0.93643(13) 0.0551(12) Uani 1 1 d . . .
H15A H 1.0647 0.3631 0.9311 0.066 Uiso 1 1 calc R . .
H15B H 0.9515 0.2673 0.9556 0.066 Uiso 1 1 calc R . .
C16 C 0.9046(3) 0.5110(4) 0.95032(11) 0.0433(9) Uani 1 1 d . . .
H16A H 0.8326 0.4990 0.9700 0.052 Uiso 1 1 calc R . .
H16B H 0.9754 0.5891 0.9611 0.052 Uiso 1 1 calc R . .
C17 C 0.3982(3) 0.7406(3) 0.92841(10) 0.0254(8) Uani 1 1 d D . .
H24A H 0.3483 0.6657 0.9456 0.031 Uiso 0.141(6) 1 calc PR A 2
C18 C 0.5195(3) 0.8205(3) 0.95441(10) 0.0248(7) Uani 1 1 d . A .
C19 C 0.5704(3) 0.7882(3) 0.99626(11) 0.0306(8) Uani 1 1 d . . .
H19 H 0.5225 0.7169 1.0125 0.037 Uiso 1 1 calc R A .
C20 C 0.6905(3) 0.8593(4) 1.01443(11) 0.0354(9) Uani 1 1 d . A .
H20 H 0.7256 0.8363 1.0431 0.042 Uiso 1 1 calc R . .
C21 C 0.7603(3) 0.9642(4) 0.99110(12) 0.0382(9) Uani 1 1 d . . .
H21 H 0.8432 1.0126 1.0038 0.046 Uiso 1 1 calc R A .
C22 C 0.7098(3) 0.9984(4) 0.94959(11) 0.0316(8) Uani 1 1 d . A .
H22 H 0.7578 1.0702 0.9336 0.038 Uiso 1 1 calc R . .
C23 C 0.5887(3) 0.9279(3) 0.93121(10) 0.0249(8) Uani 1 1 d . . .
C24 C 0.5250(3) 0.9468(3) 0.88574(10) 0.0247(8) Uani 1 1 d D A .
H24 H 0.5725 1.0302 0.8706 0.030 Uiso 0.859(6) 1 calc PR A 1
C25 C 0.3704(3) 0.9757(3) 0.88403(10) 0.0266(8) Uani 1 1 d . . .
C26 C 0.2983(3) 1.0922(4) 0.86103(11) 0.0362(9) Uani 1 1 d . A .
H26 H 0.3464 1.1674 0.8462 0.043 Uiso 1 1 calc R . .
C27 C 0.1546(4) 1.0987(4) 0.85979(12) 0.0469(10) Uani 1 1 d . . .
H27 H 0.1038 1.1787 0.8440 0.056 Uiso 1 1 calc R A .
C28 C 0.0857(4) 0.9895(4) 0.88134(12) 0.0430(10) Uani 1 1 d . A .
H28 H -0.0128 0.9947 0.8804 0.052 Uiso 1 1 calc R . .
C29 C 0.1581(3) 0.8715(4) 0.90460(11) 0.0359(9) Uani 1 1 d . . .
H29 H 0.1094 0.7960 0.9192 0.043 Uiso 1 1 calc R A .
C30 C 0.3018(3) 0.8648(3) 0.90630(10) 0.0274(8) Uani 1 1 d . A .
C31 C 0.3195(4) 0.6298(4) 0.95475(12) 0.0324(11) Uani 0.859(6) 1 d PD A 1
H31A H 0.3827 0.5482 0.9670 0.049 Uiso 0.859(6) 1 calc PR A 1
H31B H 0.2424 0.5821 0.9364 0.049 Uiso 0.859(6) 1 calc PR A 1
H31C H 0.2827 0.6879 0.9778 0.049 Uiso 0.859(6) 1 calc PR A 1
C31A C 0.590(2) 1.0763(19) 0.8618(7) 0.037(7) Uiso 0.141(6) 1 d PD A 2
H31D H 0.5435 1.0819 0.8326 0.056 Uiso 0.141(6) 1 calc PR A 2
H31E H 0.6891 1.0547 0.8612 0.056 Uiso 0.141(6) 1 calc PR A 2
H31F H 0.5788 1.1758 0.8763 0.056 Uiso 0.141(6) 1 calc PR A 2
N1 N 0.0800(3) 0.7446(3) 0.77976(9) 0.0386(8) Uani 1 1 d D . .
N2 N 0.7095(2) 0.6044(3) 0.89333(8) 0.0256(6) Uani 1 1 d . . .
O1 O 0.0242(2) 0.5398(3) 0.82268(7) 0.0424(6) Uani 1 1 d . . .
O2 O 0.2108(2) 0.9264(3) 0.74775(8) 0.0540(7) Uani 1 1 d . . .
O3 O 0.5796(2) 0.4398(2) 0.93054(7) 0.0350(6) Uani 1 1 d . . .
O4 O 0.7801(2) 0.8046(2) 0.85230(7) 0.0344(6) Uani 1 1 d . . .
S1 S 0.34617(8) 0.51839(9) 0.86188(3) 0.0305(2) Uani 1 1 d . . .
S2 S 0.48763(8) 0.80157(10) 0.80629(3) 0.0313(2) Uani 1 1 d . . .

loop_
_atom_site_aniso_label
_atom_site_aniso_U_11
_atom_site_aniso_U_22
_atom_site_aniso_U_33
_atom_site_aniso_U_23
_atom_site_aniso_U_13
_atom_site_aniso_U_12
C1 0.038(2) 0.033(2) 0.029(2) 0.0008(17) 0.0066(17) 0.0011(17)
C2 0.0299(18) 0.0232(17) 0.027(2) -0.0046(15) 0.0049(16) -0.0018(15)
C3 0.0307(19) 0.0293(18) 0.024(2) -0.0015(15) 0.0044(16) 0.0017(15)
C4 0.041(2) 0.042(2) 0.034(2) 0.0080(19) 0.0031(18) 0.0045(18)
C5 0.0335(19) 0.0243(18) 0.022(2) -0.0001(15) 0.0039(15) -0.0021(15)
C6 0.0244(17) 0.0191(17) 0.025(2) 0.0029(13) 0.0091(15) -0.0022(13)
C7 0.0241(17) 0.0190(16) 0.024(2) 0.0008(14) 0.0074(14) -0.0034(13)
C8 0.0287(18) 0.0245(18) 0.025(2) -0.0021(15) 0.0051(16) -0.0003(15)
C9 0.028(2) 0.057(5) 0.048(3) 0.027(2) 0.006(2) 0.004(2)
C10 0.045(3) 0.072(6) 0.051(4) 0.026(3) -0.002(2) 0.002(4)
C11 0.032(4) 0.116(5) 0.072(4) 0.055(4) 0.008(3) 0.020(3)
C12 0.049(4) 0.067(4) 0.063(4) 0.030(3) 0.022(3) 0.028(3)
C13 0.0289(18) 0.0293(19) 0.042(2) 0.0060(16) 0.0082(17) 0.0038(15)
C14 0.035(2) 0.035(2) 0.056(3) 0.0079(18) 0.0083(19) 0.0065(17)
C15 0.043(2) 0.040(2) 0.079(3) 0.021(2) -0.007(2) 0.0018(19)
C16 0.0313(19) 0.056(2) 0.041(2) 0.011(2) -0.0021(18) -0.0039(18)
C17 0.0292(18) 0.0240(17) 0.025(2) 0.0017(14) 0.0095(16) -0.0029(14)
C18 0.0300(18) 0.0232(17) 0.023(2) -0.0019(15) 0.0083(15) 0.0022(14)
C19 0.037(2) 0.0269(19) 0.030(2) -0.0010(16) 0.0119(17) 0.0017(16)
C20 0.038(2) 0.038(2) 0.029(2) -0.0046(17) -0.0007(18) 0.0096(17)
C21 0.034(2) 0.040(2) 0.039(3) -0.0109(18) -0.0008(18) -0.0009(17)
C22 0.0335(19) 0.0256(18) 0.036(2) -0.0007(16) 0.0065(17) -0.0039(15)
C23 0.0279(18) 0.0198(17) 0.028(2) -0.0031(14) 0.0068(15) -0.0003(14)
C24 0.0296(17) 0.0168(16) 0.028(2) 0.0031(14) 0.0065(15) -0.0036(14)
C25 0.0320(18) 0.0222(17) 0.026(2) -0.0075(15) 0.0031(15) 0.0002(15)
C26 0.041(2) 0.0258(19) 0.042(2) -0.0008(17) 0.0029(18) 0.0052(16)
C27 0.049(2) 0.039(2) 0.052(3) -0.0028(19) 0.002(2) 0.0169(19)
C28 0.0280(19) 0.051(2) 0.049(3) -0.012(2) 0.0001(18) 0.0121(18)
C29 0.035(2) 0.036(2) 0.038(2) -0.0138(17) 0.0088(18) -0.0073(17)
C30 0.0279(19) 0.0252(17) 0.030(2) -0.0085(15) 0.0076(16) 0.0013(14)
C31 0.038(2) 0.030(2) 0.031(3) 0.0016(19) 0.015(2) -0.0055(18)
N1 0.0299(16) 0.0447(18) 0.041(2) 0.0128(15) 0.0027(15) 0.0000(14)
N2 0.0253(15) 0.0250(15) 0.0276(17) 0.0059(12) 0.0077(13) 0.0014(12)
O1 0.0348(13) 0.0456(15) 0.0473(17) 0.0075(12) 0.0072(12) -0.0064(12)
O2 0.0456(16) 0.0643(18) 0.0519(18) 0.0316(15) 0.0043(14) -0.0009(13)
O3 0.0372(13) 0.0294(13) 0.0388(16) 0.0148(11) 0.0059(11) 0.0007(10)
O4 0.0307(13) 0.0347(13) 0.0397(16) 0.0082(11) 0.0127(11) -0.0037(11)
S1 0.0370(5) 0.0205(4) 0.0332(6) 0.0010(4) 0.0007(4) -0.0046(4)
S2 0.0332(5) 0.0361(5) 0.0253(5) 0.0045(4) 0.0068(4) -0.0042(4)

loop_
_atom_type_symbol
_atom_type_description
_atom_type_scat_dispersion_real
_atom_type_scat_dispersion_imag
_atom_type_scat_source
C C 0.0033 0.0016 'International Tables Vol C Tables 4.2.6.8 and 6.1.1.4'
H H 0.0000 0.0000 'International Tables Vol C Tables 4.2.6.8 and 6.1.1.4'
N N 0.0061 0.0033 'International Tables Vol C Tables 4.2.6.8 and 6.1.1.4'
O O 0.0106 0.0060 'International Tables Vol C Tables 4.2.6.8 and 6.1.1.4'
S S 0.1246 0.1234 'International Tables Vol C Tables 4.2.6.8 and 6.1.1.4'

loop_
_geom_angle_atom_site_label_1
_geom_angle_atom_site_label_2
_geom_angle_atom_site_label_3
_geom_angle
O1 C1 N1 126.0(3)
O1 C1 C2 128.1(3)
N1 C1 C2 105.9(3)
C3 C2 C1 108.9(3)
C3 C2 S1 127.0(2)
C1 C2 S1 124.1(2)
C2 C3 C4 108.3(3)
C2 C3 S2 125.9(2)
C4 C3 S2 125.8(2)
O2 C4 N1 126.4(3)
O2 C4 C3 127.3(3)
N1 C4 C3 106.3(3)
O3 C5 N2 125.0(3)
O3 C5 C6 125.3(3)
N2 C5 C6 109.6(3)
C5 C6 C7 103.6(2)
C5 C6 C17 111.1(2)
C7 C6 C17 109.7(2)
C5 C6 S1 102.29(19)
C7 C6 S1 118.4(2)
C17 C6 S1 111.17(19)
C8 C7 C6 104.4(2)
C8 C7 C24 108.8(2)
C6 C7 C24 108.9(2)
C8 C7 S2 104.2(2)
C6 C7 S2 120.6(2)
C24 C7 S2 109.26(19)
O4 C8 N2 125.1(3)
O4 C8 C7 125.3(3)
N2 C8 C7 109.6(3)
N1 C9 C10 122.1(5)
N1 C9 C12 121.8(5)
C10 C9 C12 88.8(3)
N1 C9 H9 107.4
C10 C9 H9 107.4
C12 C9 H9 107.4
C9 C10 C11 87.2(3)
C9 C10 H10A 114.1
C11 C10 H10A 114.1
C9 C10 H10B 114.1
C11 C10 H10B 114.1
H10A C10 H10B 111.3
C12 C11 C10 87.9(3)
C12 C11 H11A 114.0
C10 C11 H11A 114.0
C12 C11 H11B 114.0
C10 C11 H11B 114.0
H11A C11 H11B 111.2
C9 C12 C11 87.2(3)
C9 C12 H12A 114.1
C11 C12 H12A 114.1
C9 C12 H12B 114.1
C11 C12 H12B 114.1
H12A C12 H12B 111.3
N1 C9A C10A 113(3)
N1 C9A C12A 104(3)
C10A C9A C12A 88.8(4)
N1 C9A H9A 115.9
C10A C9A H9A 115.9
C12A C9A H9A 115.9
C9A C10A C11A 87.2(4)
C9A C10A H10C 114.1
C11A C10A H10C 114.1
C9A C10A H10D 114.1
C11A C10A H10D 114.1
H10C C10A H10D 111.3
C12A C11A C10A 87.9(4)
C12A C11A H11C 114.0
C10A C11A H11C 114.0
C12A C11A H11D 114.0
C10A C11A H11D 114.0
H11C C11A H11D 111.2
C9A C12A C11A 87.2(4)
C9A C12A H12C 114.1
C11A C12A H12C 114.1
C9A C12A H12D 114.1
C11A C12A H12D 114.1
H12C C12A H12D 111.3
N2 C13 C16 119.6(3)
N2 C13 C14 118.7(3)
C16 C13 C14 90.2(3)
N2 C13 H13 109.0
C16 C13 H13 109.0
C14 C13 H13 109.0
C13 C14 C15 87.0(3)
C13 C14 H14A 114.2
C15 C14 H14A 114.2
C13 C14 H14B 114.2
C15 C14 H14B 114.2
H14A C14 H14B 111.3
C14 C15 C16 89.5(3)
C14 C15 H15A 113.7
C16 C15 H15A 113.7
C14 C15 H15B 113.7
C16 C15 H15B 113.7
H15A C15 H15B 111.0
C13 C16 C15 86.9(3)
C13 C16 H16A 114.2
C15 C16 H16A 114.2
C13 C16 H16B 114.2
C15 C16 H16B 114.2
H16A C16 H16B 111.3
C18 C17 C31 113.0(3)
C18 C17 C30 109.0(2)
C31 C17 C30 111.5(3)
C18 C17 C6 104.0(2)
C31 C17 C6 114.1(2)
C30 C17 C6 104.6(2)
C18 C17 H24A 112.8
C30 C17 H24A 112.8
C6 C17 H24A 112.8
C19 C18 C23 119.6(3)
C19 C18 C17 126.5(3)
C23 C18 C17 113.8(3)
C20 C19 C18 120.0(3)
C20 C19 H19 120.0
C18 C19 H19 120.0
C19 C20 C21 120.3(3)
C19 C20 H20 119.8
C21 C20 H20 119.8
C22 C21 C20 120.1(3)
C22 C21 H21 119.9
C20 C21 H21 119.9
C21 C22 C23 119.8(3)
C21 C22 H22 120.1
C23 C22 H22 120.1
C22 C23 C18 120.1(3)
C22 C23 C24 126.0(3)
C18 C23 C24 113.7(3)
C23 C24 C25 110.4(2)
C23 C24 C31A 113.9(10)
C25 C24 C31A 109.0(9)
C23 C24 C7 106.0(2)
C25 C24 C7 104.7(2)
C31A C24 C7 112.5(9)
C23 C24 H24 111.8
C25 C24 H24 111.8
C7 C24 H24 111.8
C26 C25 C30 121.2(3)
C26 C25 C24 125.4(3)
C30 C25 C24 113.3(3)
C25 C26 C27 119.4(3)
C25 C26 H26 120.3
C27 C26 H26 120.3
C28 C27 C26 120.0(3)
C28 C27 H27 120.0
C26 C27 H27 120.0
C27 C28 C29 120.9(3)
C27 C28 H28 119.6
C29 C28 H28 119.6
C30 C29 C28 119.5(3)
C30 C29 H29 120.2
C28 C29 H29 120.2
C29 C30 C25 119.0(3)
C29 C30 C17 127.1(3)
C25 C30 C17 113.9(3)
C17 C31 H31A 109.5
C17 C31 H31B 109.5
C17 C31 H31C 109.5
C24 C31A H31D 109.5
C24 C31A H31E 109.5
H31D C31A H31E 109.5
C24 C31A H31F 109.5
H31D C31A H31F 109.5
H31E C31A H31F 109.5
C4 N1 C1 110.6(3)
C4 N1 C9 125.5(3)
C1 N1 C9 123.7(3)
C4 N1 C9A 136.6(18)
C1 N1 C9A 112.8(18)
C5 N2 C8 112.8(3)
C5 N2 C13 125.0(3)
C8 N2 C13 122.2(3)
C2 S1 C6 100.36(14)
C3 S2 C7 100.81(14)

loop_
_geom_bond_atom_site_label_1
_geom_bond_atom_site_label_2
_geom_bond_distance
C1 O1 1.207(3)
C1 N1 1.393(4)
C1 C2 1.485(4)
C2 C3 1.334(4)
C2 S1 1.712(3)
C3 C4 1.490(4)
C3 S2 1.722(3)
C4 O2 1.206(4)
C4 N1 1.382(4)
C5 O3 1.211(3)
C5 N2 1.379(4)
C5 C6 1.533(4)
C6 C7 1.562(4)
C6 C17 1.598(4)
C6 S1 1.838(3)
C7 C8 1.520(4)
C7 C24 1.571(4)
C7 S2 1.839(3)
C8 O4 1.209(3)
C8 N2 1.382(4)
C9 N1 1.460(4)
C9 C10 1.524(5)
C9 C12 1.531(5)
C9 H9 1.0000
C10 C11 1.542(6)
C10 H10A 0.9900
C10 H10B 0.9900
C11 C12 1.536(6)
C11 H11A 0.9900
C11 H11B 0.9900
C12 H12A 0.9900
C12 H12B 0.9900
C9A N1 1.460(6)
C9A C10A 1.524(5)
C9A C12A 1.530(5)
C9A H9A 1.0000
C10A C11A 1.542(6)
C10A H10C 0.9900
C10A H10D 0.9900
C11A C12A 1.536(6)
C11A H11C 0.9900
C11A H11D 0.9900
C12A H12C 0.9900
C12A H12D 0.9900
C13 N2 1.461(4)
C13 C16 1.526(4)
C13 C14 1.531(4)
C13 H13 1.0000
C14 C15 1.534(5)
C14 H14A 0.9900
C14 H14B 0.9900
C15 C16 1.542(5)
C15 H15A 0.9900
C15 H15B 0.9900
C16 H16A 0.9900
C16 H16B 0.9900
C17 C18 1.517(4)
C17 C31 1.522(4)
C17 C30 1.531(4)
C17 H24A 1.0000
C18 C19 1.383(4)
C18 C23 1.395(4)
C19 C20 1.378(4)
C19 H19 0.9500
C20 C21 1.386(4)
C20 H20 0.9500
C21 C22 1.376(4)
C21 H21 0.9500
C22 C23 1.385(4)
C22 H22 0.9500
C23 C24 1.504(4)
C24 C25 1.510(4)
C24 C31A 1.518(6)
C24 H24 1.0000
C25 C26 1.377(4)
C25 C30 1.395(4)
C26 C27 1.387(4)
C26 H26 0.9500
C27 C28 1.374(5)
C27 H27 0.9500
C28 C29 1.392(5)
C28 H28 0.9500
C29 C30 1.386(4)
C29 H29 0.9500
C31 H31A 0.9800
C31 H31B 0.9800
C31 H31C 0.9800
C31A H31D 0.9800
C31A H31E 0.9800
C31A H31F 0.9800

loop_
_geom_torsion_atom_site_label_1
_geom_torsion_atom_site_label_2
_geom_torsion_atom_site_label_3
_geom_torsion_atom_site_label_4
_geom_torsion
O1 C1 C2 C3 178.8(3)
N1 C1 C2 C3 -0.9(4)
O1 C1 C2 S1 0.6(5)
N1 C1 C2 S1 -179.0(2)
C1 C2 C3 C4 0.3(4)
S1 C2 C3 C4 178.4(2)
C1 C2 C3 S2 -177.3(2)
S1 C2 C3 S2 0.7(4)
C2 C3 C4 O2 -178.9(4)
S2 C3 C4 O2 -1.2(5)
C2 C3 C4 N1 0.3(4)
S2 C3 C4 N1 178.0(2)
O3 C5 C6 C7 179.9(3)
N2 C5 C6 C7 -1.5(3)
O3 C5 C6 C17 62.2(4)
N2 C5 C6 C17 -119.2(3)
O3 C5 C6 S1 -56.6(4)
N2 C5 C6 S1 122.1(2)
C5 C6 C7 C8 1.3(3)
C17 C6 C7 C8 120.0(3)
S1 C6 C7 C8 -111.0(2)
C5 C6 C7 C24 -114.8(3)
C17 C6 C7 C24 3.9(3)
S1 C6 C7 C24 132.9(2)
C5 C6 C7 S2 117.8(2)
C17 C6 C7 S2 -123.5(2)
S1 C6 C7 S2 5.5(3)
C6 C7 C8 O4 -179.3(3)
C24 C7 C8 O4 -63.2(4)
S2 C7 C8 O4 53.3(4)
C6 C7 C8 N2 -0.7(3)
C24 C7 C8 N2 115.5(3)
S2 C7 C8 N2 -128.0(2)
N1 C9 C10 C11 -149.8(5)
C12 C9 C10 C11 -22.3(3)
C9 C10 C11 C12 22.2(3)
N1 C9 C12 C11 150.2(5)
C10 C9 C12 C11 22.4(3)
C10 C11 C12 C9 -22.1(3)
N1 C9A C10A C11A -127(4)
C12A C9A C10A C11A -22.3(8)
C9A C10A C11A C12A 22.2(8)
N1 C9A C12A C11A 136(3)
C10A C9A C12A C11A 22.4(8)
C10A C11A C12A C9A -22.1(8)
N2 C13 C14 C15 -143.5(3)
C16 C13 C14 C15 -19.2(3)
C13 C14 C15 C16 19.0(3)
N2 C13 C16 C15 142.8(3)
C14 C13 C16 C15 19.1(3)
C14 C15 C16 C13 -19.1(3)
C5 C6 C17 C18 54.1(3)
C7 C6 C17 C18 -59.8(3)
S1 C6 C17 C18 167.37(19)
C5 C6 C17 C31 -69.4(3)
C7 C6 C17 C31 176.7(3)
S1 C6 C17 C31 43.8(3)
C5 C6 C17 C30 168.5(2)
C7 C6 C17 C30 54.6(3)
S1 C6 C17 C30 -78.3(2)
C31 C17 C18 C19 7.8(4)
C30 C17 C18 C19 132.4(3)
C6 C17 C18 C19 -116.4(3)
C31 C17 C18 C23 -177.1(3)
C30 C17 C18 C23 -52.5(3)
C6 C17 C18 C23 58.6(3)
C23 C18 C19 C20 -1.5(4)
C17 C18 C19 C20 173.3(3)
C18 C19 C20 C21 0.5(5)
C19 C20 C21 C22 0.2(5)
C20 C21 C22 C23 0.1(5)
C21 C22 C23 C18 -1.1(4)
C21 C22 C23 C24 -176.5(3)
C19 C18 C23 C22 1.8(4)
C17 C18 C23 C22 -173.6(3)
C19 C18 C23 C24 177.8(3)
C17 C18 C23 C24 2.4(4)
C22 C23 C24 C25 -133.7(3)
C18 C23 C24 C25 50.6(3)
C22 C23 C24 C31A -10.8(10)
C18 C23 C24 C31A 173.5(10)
C22 C23 C24 C7 113.4(3)
C18 C23 C24 C7 -62.3(3)
C8 C7 C24 C23 -57.9(3)
C6 C7 C24 C23 55.4(3)
S2 C7 C24 C23 -171.04(19)
C8 C7 C24 C25 -174.6(2)
C6 C7 C24 C25 -61.4(3)
S2 C7 C24 C25 72.2(2)
C8 C7 C24 C31A 67.2(10)
C6 C7 C24 C31A -179.6(10)
S2 C7 C24 C31A -46.0(10)
C23 C24 C25 C26 131.5(3)
C31A C24 C25 C26 5.7(11)
C7 C24 C25 C26 -114.8(3)
C23 C24 C25 C30 -52.5(3)
C31A C24 C25 C30 -178.3(10)
C7 C24 C25 C30 61.2(3)
C30 C25 C26 C27 -0.4(5)
C24 C25 C26 C27 175.3(3)
C25 C26 C27 C28 -0.1(5)
C26 C27 C28 C29 0.0(5)
C27 C28 C29 C30 0.5(5)
C28 C29 C30 C25 -1.0(5)
C28 C29 C30 C17 -177.1(3)
C26 C25 C30 C29 0.9(5)
C24 C25 C30 C29 -175.3(3)
C26 C25 C30 C17 177.6(3)
C24 C25 C30 C17 1.4(4)
C18 C17 C30 C29 -133.2(3)
C31 C17 C30 C29 -7.8(4)
C6 C17 C30 C29 116.0(3)
C18 C17 C30 C25 50.4(3)
C31 C17 C30 C25 175.9(3)
C6 C17 C30 C25 -60.3(3)
O2 C4 N1 C1 178.3(4)
C3 C4 N1 C1 -0.9(4)
O2 C4 N1 C9 -6.1(7)
C3 C4 N1 C9 174.7(5)
O2 C4 N1 C9A -4(3)
C3 C4 N1 C9A 177(3)
O1 C1 N1 C4 -178.6(3)
C2 C1 N1 C4 1.1(4)
O1 C1 N1 C9 5.7(7)
C2 C1 N1 C9 -174.6(5)
O1 C1 N1 C9A 3(3)
C2 C1 N1 C9A -177(3)
C10 C9 N1 C4 59.0(7)
C12 C9 N1 C4 -52.1(8)
C10 C9 N1 C1 -126.0(5)
C12 C9 N1 C1 122.9(5)
C10 C9 N1 C9A -113(13)
C12 C9 N1 C9A 136(13)
C10A C9A N1 C4 56(5)
C12A C9A N1 C4 -39(5)
C10A C9A N1 C1 -126(3)
C12A C9A N1 C1 139(2)
C10A C9A N1 C9 65(11)
C12A C9A N1 C9 -29(11)
O3 C5 N2 C8 179.8(3)
C6 C5 N2 C8 1.2(3)
O3 C5 N2 C13 -1.9(5)
C6 C5 N2 C13 179.5(3)
O4 C8 N2 C5 178.4(3)
C7 C8 N2 C5 -0.3(4)
O4 C8 N2 C13 0.0(5)
C7 C8 N2 C13 -178.7(3)
C16 C13 N2 C5 -54.6(4)
C14 C13 N2 C5 53.8(4)
C16 C13 N2 C8 123.6(3)
C14 C13 N2 C8 -128.1(3)
C3 C2 S1 C6 41.0(3)
C1 C2 S1 C6 -141.2(3)
C5 C6 S1 C2 -153.3(2)
C7 C6 S1 C2 -40.3(2)
C17 C6 S1 C2 88.0(2)
C2 C3 S2 C7 -39.6(3)
C4 C3 S2 C7 143.1(3)
C8 C7 S2 C3 149.6(2)
C6 C7 S2 C3 33.0(2)
C24 C7 S2 C3 -94.3(2)
